data_7134880
loop_
_publ_author_name
'Zheng, Yiyi'
'Wu, Mingxia'
'Sun, Shiyue'
'Zi, You'
'Sun, Fei'
'Wu, Xin-Xing'

_publ_section_title
;
 Divergent synthesis of alkylphosphonate-containing indanes and indenes
 <i>via</i> norbornene derivative-controlled palladium-catalyzed
 three-component systems.
;
_journal_issue 72
_journal_name_full 'Chemical communications (Cambridge, England)'
_journal_page_first 13687
_journal_page_last 13690
_journal_paper_doi 10.1039/d5cc03545g
_journal_volume 61
_journal_year 2025
_chemical_formula_sum 'C24 H24 O'
_chemical_formula_weight 328.43
_space_group_crystal_system triclinic
_space_group_IT_number 2
_space_group_name_Hall '-P 1'
_space_group_name_H-M_alt 'P -1'
_atom_sites_solution_hydrogens geom
_audit_creation_method SHELXL-2018/3
_audit_update_record
;
2025-05-17 deposited with the CCDC.	2025-08-04 downloaded from the CCDC.
;
_cell_angle_alpha 73.196(2)
_cell_angle_beta 79.641(3)
_cell_angle_gamma 83.733(2)
_cell_formula_units_Z 2
_cell_length_a 6.6003(10)
_cell_length_b 12.0960(18)
_cell_length_c 12.1302(18)
_cell_measurement_reflns_used 2716
_cell_measurement_temperature 296(2)
_cell_measurement_theta_max 27.5345
_cell_measurement_theta_min 3.1435
_cell_volume 910.3(2)
_computing_structure_refinement 'SHELXL-2018/3 (Sheldrick, 2018)'
_computing_structure_solution 'SHELXT 2014/4 (Sheldrick, 2014)'
_diffrn_ambient_temperature 296(2)
_diffrn_measured_fraction_theta_full 0.990
_diffrn_measured_fraction_theta_max 0.990
_diffrn_measurement_device_type Bruker
_diffrn_radiation_type MoK\a
_diffrn_radiation_wavelength 0.71073
_diffrn_reflns_av_R_equivalents 0.1423
_diffrn_reflns_av_unetI/netI 0.0863
_diffrn_reflns_Laue_measured_fraction_full 0.990
_diffrn_reflns_Laue_measured_fraction_max 0.990
_diffrn_reflns_limit_h_max 7
_diffrn_reflns_limit_h_min -7
_diffrn_reflns_limit_k_max 14
_diffrn_reflns_limit_k_min -13
_diffrn_reflns_limit_l_max 11
_diffrn_reflns_limit_l_min -14
_diffrn_reflns_number 4701
_diffrn_reflns_point_group_measured_fraction_full 0.990
_diffrn_reflns_point_group_measured_fraction_max 0.990
_diffrn_reflns_theta_full 24.999
_diffrn_reflns_theta_max 24.999
_diffrn_reflns_theta_min 1.762
_exptl_absorpt_coefficient_mu 0.071
_exptl_crystal_colour colorless
_exptl_crystal_density_diffrn 1.198
_exptl_crystal_description block
_exptl_crystal_F_000 352
_refine_diff_density_max 0.993
_refine_diff_density_min -0.647
_refine_diff_density_rms 0.092
_refine_ls_extinction_method none
_refine_ls_goodness_of_fit_ref 1.215
_refine_ls_hydrogen_treatment constr
_refine_ls_matrix_type full
_refine_ls_number_parameters 228
_refine_ls_number_reflns 3179
_refine_ls_number_restraints 13
_refine_ls_restrained_S_all 1.269
_refine_ls_R_factor_all 0.1433
_refine_ls_R_factor_gt 0.1278
_refine_ls_shift/su_max 0.000
_refine_ls_shift/su_mean 0.000
_refine_ls_structure_factor_coef Fsqd
_refine_ls_weighting_details 'w=1/[\s^2^(Fo^2^)+(0.4000P)^2^+0.0505P] where P=(Fo^2^+2Fc^2^)/3'
_refine_ls_weighting_scheme calc
_refine_ls_wR_factor_gt 0.4457
_refine_ls_wR_factor_ref 0.4995
_reflns_Friedel_coverage 0.000
_reflns_number_gt 2561
_reflns_number_total 3179
_reflns_threshold_expression 'I > 2\s(I)'
_cod_data_source_file d5cc03545g2.cif
_cod_data_source_block 20250328B_0m_a
_cod_depositor_comments 'Adding full bibliography for 7134879--7134881.cif.'
_cod_database_code 7134880
_shelx_shelxl_version_number 2018/3
_shelx_space_group_comment
;
The symmetry employed for this shelxl refinement is uniquely defined
by the following loop, which should always be used as a source of
symmetry information in preference to the above space-group names.
They are only intended as comments.
;

loop_
_space_group_symop_operation_xyz
'x, y, z'
'-x, -y, -z'

loop_
_atom_site_label
_atom_site_type_symbol
_atom_site_fract_x
_atom_site_fract_y
_atom_site_fract_z
_atom_site_U_iso_or_equiv
_atom_site_adp_type
_atom_site_occupancy
_atom_site_site_symmetry_order
_atom_site_calc_flag
_atom_site_refinement_flags_posn
_atom_site_refinement_flags_adp
_atom_site_refinement_flags_occupancy
_atom_site_disorder_assembly
_atom_site_disorder_group
O001 O 0.0513(5) 0.7559(3) 0.8716(4) 0.0765(13) Uani 1 1 d . . . . .
C002 C 0.6439(5) 0.1150(3) 0.7546(3) 0.0403(10) Uani 1 1 d . . . . .
C003 C 0.7464(5) 0.0832(3) 0.6573(3) 0.0416(10) Uani 1 1 d . . . . .
C004 C 0.7650(5) 0.1985(3) 0.7870(3) 0.0411(10) Uani 1 1 d . . . . .
C005 C 0.9489(5) 0.2256(3) 0.6846(3) 0.0445(11) Uani 1 1 d . . . . .
H005 H 1.079402 0.210958 0.715740 0.053 Uiso 1 1 calc R U . . .
C006 C 0.4616(6) 0.0657(4) 0.8139(4) 0.0506(11) Uani 1 1 d . . . . .
H006 H 0.393833 0.086161 0.879919 0.061 Uiso 1 1 calc R U . . .
C007 C 0.9423(6) 0.1425(3) 0.6069(4) 0.0476(11) Uani 1 1 d . . . . .
H007 H 1.061987 0.086768 0.610397 0.057 Uiso 1 1 calc R U . . .
C008 C 0.6646(7) 0.0045(4) 0.6163(4) 0.0528(11) Uani 1 1 d . . . . .
H008 H 0.732010 -0.015645 0.550007 0.063 Uiso 1 1 calc R U . . .
C009 C 0.3808(6) -0.0139(4) 0.7745(4) 0.0520(11) Uani 1 1 d . . . . .
H009 H 0.258878 -0.047407 0.814506 0.062 Uiso 1 1 calc R U . . .
C00A C 0.9460(6) 0.3467(4) 0.5923(4) 0.0563(12) Uani 1 1 d . . . . .
H00A H 0.905541 0.413653 0.623258 0.068 Uiso 1 1 calc R U . . .
C00B C 0.1436(6) 0.6545(4) 0.8546(4) 0.0540(12) Uani 1 1 d D U . . .
C00C C 0.6398(6) 0.3061(4) 0.8044(4) 0.0528(12) Uani 1 1 d . . . . .
H00C H 0.711203 0.353078 0.830769 0.063 Uiso 1 1 calc R U . . .
C00D C 0.4802(7) -0.0438(4) 0.6759(4) 0.0555(12) Uani 1 1 d . . . . .
H00D H 0.423749 -0.096500 0.649177 0.067 Uiso 1 1 calc R U . . .
C00E C 0.9462(7) 0.2265(4) 0.4827(4) 0.0571(12) Uani 1 1 d . . . . .
H00E H 0.906300 0.195187 0.424164 0.069 Uiso 1 1 calc R U . . .
C00F C 0.8486(7) 0.1343(4) 0.9002(4) 0.0568(12) Uani 1 1 d . . . . .
H00B H 0.735553 0.115939 0.963155 0.085 Uiso 1 1 calc R U . . .
H00F H 0.938217 0.182586 0.917088 0.085 Uiso 1 1 calc R U . . .
H00G H 0.924169 0.064156 0.891274 0.085 Uiso 1 1 calc R U . . .
C00G C 0.8095(7) 0.3276(4) 0.5112(4) 0.0579(12) Uani 1 1 d . . . . .
H00H H 0.800355 0.393287 0.443472 0.070 Uiso 1 1 calc R U . . .
H00I H 0.672610 0.305714 0.550979 0.070 Uiso 1 1 calc R U . . .
C00H C 0.3500(7) 0.4524(4) 0.8103(4) 0.0588(12) Uani 1 1 d . . . . .
C00I C 1.1510(7) 0.3494(4) 0.5155(5) 0.0659(14) Uani 1 1 d . . . . .
H00J H 1.259184 0.393495 0.513548 0.079 Uiso 1 1 calc R U . . .
C00J C 1.1514(7) 0.2788(4) 0.4518(4) 0.0676(15) Uani 1 1 d . . . . .
H00K H 1.260295 0.263635 0.396819 0.081 Uiso 1 1 calc R U . . .
C00K C 0.4593(7) 0.3451(4) 0.7906(4) 0.0607(13) Uani 1 1 d . . . . .
H00L H 0.383772 0.299968 0.764305 0.073 Uiso 1 1 calc R U . . .
C00L C -0.1610(7) 0.7747(5) 0.8753(6) 0.0726(15) Uani 1 1 d . . . . .
H00M H -0.200721 0.754037 0.811911 0.109 Uiso 1 1 calc R U . . .
H00N H -0.199531 0.854948 0.868815 0.109 Uiso 1 1 calc R U . . .
H00O H -0.229411 0.728195 0.947913 0.109 Uiso 1 1 calc R U . . .
C00M C 0.0459(8) 0.5686(5) 0.8383(6) 0.0763(16) Uani 1 1 d . . . . .
H00P H -0.096183 0.577417 0.839510 0.092 Uiso 1 1 calc R U . . .
C00N C 0.1491(9) 0.4696(5) 0.8202(6) 0.0815(18) Uani 1 1 d . . . . .
H00Q H 0.072977 0.411676 0.814647 0.098 Uiso 1 1 calc R U . . .
C00O C 0.3481(8) 0.6405(6) 0.8408(10) 0.126(3) Uani 1 1 d D U . . .
H00R H 0.424319 0.698208 0.846719 0.151 Uiso 1 1 calc R U . . .
C00P C 0.4502(8) 0.5408(7) 0.8178(13) 0.167(6) Uani 1 1 d . . . . .
H00S H 0.593621 0.534920 0.807040 0.201 Uiso 1 1 calc R U . . .

loop_
_atom_site_aniso_label
_atom_site_aniso_U_11
_atom_site_aniso_U_22
_atom_site_aniso_U_33
_atom_site_aniso_U_23
_atom_site_aniso_U_13
_atom_site_aniso_U_12
O001 0.059(2) 0.053(2) 0.130(4) -0.044(2) -0.0200(19) 0.0058(15)
C002 0.0435(19) 0.0368(19) 0.039(2) -0.0103(15) -0.0087(15) 0.0078(15)
C003 0.049(2) 0.0360(19) 0.039(2) -0.0118(15) -0.0082(16) 0.0073(15)
C004 0.0454(19) 0.041(2) 0.038(2) -0.0120(16) -0.0106(15) 0.0032(15)
C005 0.043(2) 0.041(2) 0.046(2) -0.0101(17) -0.0079(16) 0.0054(15)
C006 0.050(2) 0.051(2) 0.050(2) -0.0153(18) -0.0037(17) 0.0022(17)
C007 0.047(2) 0.045(2) 0.048(2) -0.0176(18) -0.0020(16) 0.0109(16)
C008 0.068(3) 0.050(2) 0.043(2) -0.0175(18) -0.0085(18) -0.0006(19)
C009 0.045(2) 0.049(2) 0.061(3) -0.013(2) -0.0094(17) -0.0008(17)
C00A 0.064(3) 0.041(2) 0.059(3) -0.0105(19) -0.0031(19) -0.0005(18)
C00B 0.047(2) 0.041(2) 0.070(3) -0.0185(19) 0.0041(18) -0.0022(17)
C00C 0.054(2) 0.046(2) 0.057(3) -0.0228(19) 0.0062(18) 0.0012(17)
C00D 0.063(2) 0.048(2) 0.062(3) -0.018(2) -0.022(2) -0.0008(18)
C00E 0.067(3) 0.061(3) 0.041(2) -0.016(2) -0.0004(18) -0.002(2)
C00F 0.065(2) 0.064(3) 0.042(2) -0.014(2) -0.0111(18) -0.002(2)
C00G 0.062(3) 0.053(2) 0.049(2) -0.0023(19) -0.0116(19) 0.0086(19)
C00H 0.068(3) 0.050(2) 0.059(3) -0.015(2) -0.001(2) -0.016(2)
C00I 0.059(2) 0.049(3) 0.078(3) -0.006(2) 0.003(2) -0.008(2)
C00J 0.069(3) 0.061(3) 0.053(3) -0.003(2) 0.022(2) -0.006(2)
C00K 0.065(3) 0.056(3) 0.066(3) -0.025(2) -0.014(2) 0.002(2)
C00L 0.058(3) 0.065(3) 0.095(4) -0.028(3) -0.015(2) 0.016(2)
C00M 0.069(3) 0.070(3) 0.107(4) -0.048(3) -0.033(3) 0.013(2)
C00N 0.081(3) 0.067(3) 0.120(5) -0.055(3) -0.034(3) 0.008(3)
C00O 0.063(3) 0.073(4) 0.250(9) -0.053(5) -0.023(4) -0.011(3)
C00P 0.037(3) 0.102(5) 0.389(18) -0.119(8) -0.023(5) 0.007(3)

loop_
_atom_type_symbol
_atom_type_description
_atom_type_scat_dispersion_real
_atom_type_scat_dispersion_imag
_atom_type_scat_source
C C 0.0033 0.0016 'International Tables Vol C Tables 4.2.6.8 and 6.1.1.4'
H H 0.0000 0.0000 'International Tables Vol C Tables 4.2.6.8 and 6.1.1.4'
O O 0.0106 0.0060 'International Tables Vol C Tables 4.2.6.8 and 6.1.1.4'

loop_
_geom_angle_atom_site_label_1
_geom_angle_atom_site_label_2
_geom_angle_atom_site_label_3
_geom_angle
_geom_angle_site_symmetry_1
_geom_angle_site_symmetry_3
_geom_angle_publ_flag
C00B O001 C00L 118.8(4) . . ?
C006 C002 C003 120.0(3) . . ?
C006 C002 C004 128.1(3) . . ?
C003 C002 C004 111.7(3) . . ?
C008 C003 C002 120.5(3) . . ?
C008 C003 C007 127.0(3) . . ?
C002 C003 C007 112.5(3) . . ?
C00C C004 C002 114.1(3) . . ?
C00C C004 C00F 108.6(3) . . ?
C002 C004 C00F 108.3(3) . . ?
C00C C004 C005 112.8(3) . . ?
C002 C004 C005 103.6(3) . . ?
C00F C004 C005 109.2(3) . . ?
C00A C005 C007 101.3(3) . . ?
C00A C005 C004 118.6(3) . . ?
C007 C005 C004 107.3(3) . . ?
C00A C005 H005 109.7 . . ?
C007 C005 H005 109.7 . . ?
C004 C005 H005 109.7 . . ?
C009 C006 C002 119.8(4) . . ?
C009 C006 H006 120.1 . . ?
C002 C006 H006 120.1 . . ?
C003 C007 C00E 115.1(3) . . ?
C003 C007 C005 104.3(3) . . ?
C00E C007 C005 103.3(3) . . ?
C003 C007 H007 111.2 . . ?
C00E C007 H007 111.2 . . ?
C005 C007 H007 111.2 . . ?
C00D C008 C003 119.0(4) . . ?
C00D C008 H008 120.5 . . ?
C003 C008 H008 120.5 . . ?
C006 C009 C00D 120.3(4) . . ?
C006 C009 H009 119.8 . . ?
C00D C009 H009 119.8 . . ?
C00I C00A C00G 99.7(4) . . ?
C00I C00A C005 105.0(3) . . ?
C00G C00A C005 101.5(3) . . ?
C00I C00A H00A 116.1 . . ?
C00G C00A H00A 116.1 . . ?
C005 C00A H00A 116.1 . . ?
C00O C00B C00M 115.3(5) . . ?
C00O C00B O001 118.9(4) . . ?
C00M C00B O001 125.5(4) . . ?
C00K C00C C004 133.1(4) . . ?
C00K C00C H00C 113.4 . . ?
C004 C00C H00C 113.4 . . ?
C009 C00D C008 120.3(4) . . ?
C009 C00D H00D 119.8 . . ?
C008 C00D H00D 119.8 . . ?
C00J C00E C00G 99.7(4) . . ?
C00J C00E C007 105.9(4) . . ?
C00G C00E C007 100.1(3) . . ?
C00J C00E H00E 116.2 . . ?
C00G C00E H00E 116.2 . . ?
C007 C00E H00E 116.2 . . ?
C004 C00F H00B 109.5 . . ?
C004 C00F H00F 109.5 . . ?
H00B C00F H00F 109.5 . . ?
C004 C00F H00G 109.5 . . ?
H00B C00F H00G 109.5 . . ?
H00F C00F H00G 109.5 . . ?
C00A C00G C00E 94.4(3) . . ?
C00A C00G H00H 112.9 . . ?
C00E C00G H00H 112.9 . . ?
C00A C00G H00I 112.9 . . ?
C00E C00G H00I 112.9 . . ?
H00H C00G H00I 110.3 . . ?
C00N C00H C00P 115.0(5) . . ?
C00N C00H C00K 122.6(4) . . ?
C00P C00H C00K 122.4(5) . . ?
C00J C00I C00A 108.0(4) . . ?
C00J C00I H00J 126.0 . . ?
C00A C00I H00J 126.0 . . ?
C00I C00J C00E 108.2(4) . . ?
C00I C00J H00K 125.9 . . ?
C00E C00J H00K 125.9 . . ?
C00C C00K C00H 129.1(4) . . ?
C00C C00K H00L 115.5 . . ?
C00H C00K H00L 115.5 . . ?
O001 C00L H00M 109.5 . . ?
O001 C00L H00N 109.5 . . ?
H00M C00L H00N 109.5 . . ?
O001 C00L H00O 109.5 . . ?
H00M C00L H00O 109.5 . . ?
H00N C00L H00O 109.5 . . ?
C00B C00M C00N 122.3(5) . . ?
C00B C00M H00P 118.9 . . ?
C00N C00M H00P 118.9 . . ?
C00H C00N C00M 123.2(5) . . ?
C00H C00N H00Q 118.4 . . ?
C00M C00N H00Q 118.4 . . ?
C00B C00O C00P 121.1(6) . . ?
C00B C00O H00R 119.4 . . ?
C00P C00O H00R 119.4 . . ?
C00H C00P C00O 122.8(5) . . ?
C00H C00P H00S 118.6 . . ?
C00O C00P H00S 118.6 . . ?

loop_
_geom_bond_atom_site_label_1
_geom_bond_atom_site_label_2
_geom_bond_distance
_geom_bond_site_symmetry_2
_geom_bond_publ_flag
O001 C00B 1.362(5) . ?
O001 C00L 1.390(5) . ?
C002 C006 1.384(6) . ?
C002 C003 1.385(5) . ?
C002 C004 1.526(5) . ?
C003 C008 1.387(5) . ?
C003 C007 1.492(5) . ?
C004 C00C 1.511(5) . ?
C004 C00F 1.536(5) . ?
C004 C005 1.560(5) . ?
C005 C00A 1.567(6) . ?
C005 C007 1.572(5) . ?
C005 H005 0.9800 . ?
C006 C009 1.382(6) . ?
C006 H006 0.9300 . ?
C007 C00E 1.553(6) . ?
C007 H007 0.9800 . ?
C008 C00D 1.393(6) . ?
C008 H008 0.9300 . ?
C009 C00D 1.381(6) . ?
C009 H009 0.9300 . ?
C00A C00I 1.496(6) . ?
C00A C00G 1.526(7) . ?
C00A H00A 0.9800 . ?
C00B C00O 1.328(6) . ?
C00B C00M 1.359(7) . ?
C00C C00K 1.254(6) . ?
C00C H00C 0.9300 . ?
C00D H00D 0.9300 . ?
C00E C00J 1.498(7) . ?
C00E C00G 1.523(6) . ?
C00E H00E 0.9800 . ?
C00F H00B 0.9600 . ?
C00F H00F 0.9600 . ?
C00F H00G 0.9600 . ?
C00G H00H 0.9700 . ?
C00G H00I 0.9700 . ?
C00H C00N 1.308(7) . ?
C00H C00P 1.350(8) . ?
C00H C00K 1.475(6) . ?
C00I C00J 1.306(8) . ?
C00I H00J 0.9300 . ?
C00J H00K 0.9300 . ?
C00K H00L 0.9300 . ?
C00L H00M 0.9600 . ?
C00L H00N 0.9600 . ?
C00L H00O 0.9600 . ?
C00M C00N 1.366(7) . ?
C00M H00P 0.9300 . ?
C00N H00Q 0.9300 . ?
C00O C00P 1.391(9) . ?
C00O H00R 0.9300 . ?
C00P H00S 0.9300 . ?
